data_7711223
loop_
_publ_author_name
'Bruns, J\"orn'
'H\"oppe, Henning A.'
'H\"ammer, Matthias'
'Pasqualini, Leonard C.'
'Huppertz, Hubert'
'Sebastian, Sean'

_publ_section_title
;
 Cd[B2(SO4)4] and H2[B2(SO4)4] -- A phyllosilicate analogue borosulfate
 and its homeotypic heteropolyacid
;
_journal_name_full 'Dalton Transactions'
_journal_paper_doi 10.1039/D2DT02344J
_journal_year 2022
_chemical_formula_sum 'B2 Cd O16 S4'
_chemical_formula_weight 518.25
_space_group_crystal_system monoclinic
_space_group_IT_number 14
_space_group_name_Hall '-P 2yn'
_space_group_name_H-M_alt 'P 1 21/n 1'
_atom_sites_solution_primary direct
_audit_creation_method SHELXL-2017/1
_audit_update_record
;
2022-05-31 deposited with the CCDC.	2022-09-12 downloaded from the CCDC.
;
_cell_angle_alpha 90
_cell_angle_beta 109.959(3)
_cell_angle_gamma 90
_cell_formula_units_Z 2
_cell_length_a 8.0611(9)
_cell_length_b 7.9599(5)
_cell_length_c 9.4045(10)
_cell_measurement_reflns_used 9689
_cell_measurement_temperature 173(2)
_cell_measurement_theta_max 41.26
_cell_measurement_theta_min 3.45
_cell_volume 567.20(10)
_computing_cell_refinement 'Bruker SAINT-V 8.34A'
_computing_data_collection 'Bruker Apex II'
_computing_data_reduction 'Bruker SAINT-V 8.34A'
_computing_structure_refinement 'SHELXL-2017/1 (Sheldrick, 2017)'
_computing_structure_solution 'SHELXT 2014/5 (Sheldrick, 2014)'
_diffrn_ambient_temperature 173(2)
_diffrn_detector_area_resol_mean 10.4
_diffrn_measured_fraction_theta_full 0.999
_diffrn_measured_fraction_theta_max 0.998
_diffrn_measurement_device_type 'Bruker D8 QUEST PHOTON 100'
_diffrn_measurement_method '\f and \w scans'
_diffrn_radiation_monochromator 'multi layered optics'
_diffrn_radiation_type MoK\a
_diffrn_radiation_wavelength 0.71073
_diffrn_reflns_av_R_equivalents 0.0304
_diffrn_reflns_av_unetI/netI 0.0115
_diffrn_reflns_Laue_measured_fraction_full 0.999
_diffrn_reflns_Laue_measured_fraction_max 0.998
_diffrn_reflns_limit_h_max 14
_diffrn_reflns_limit_h_min -14
_diffrn_reflns_limit_k_max 14
_diffrn_reflns_limit_k_min -14
_diffrn_reflns_limit_l_max 17
_diffrn_reflns_limit_l_min -17
_diffrn_reflns_number 56664
_diffrn_reflns_point_group_measured_fraction_full 0.999
_diffrn_reflns_point_group_measured_fraction_max 0.998
_diffrn_reflns_theta_full 25.242
_diffrn_reflns_theta_max 41.307
_diffrn_reflns_theta_min 2.882
_diffrn_source 'Incoatec Microfocus'
_exptl_absorpt_coefficient_mu 2.765
_exptl_absorpt_correction_T_max 0.5704
_exptl_absorpt_correction_T_min 0.4860
_exptl_absorpt_correction_type multi-scan
_exptl_absorpt_process_details
;
 SADABS 2016/2: Krause, L., Herbst-Irmer, R., Sheldrick G.M. & Stalke D.,
 J. Appl. Cryst. 48 (2015) 3-10
;
_exptl_crystal_colour colorless
_exptl_crystal_density_diffrn 3.035
_exptl_crystal_description block
_exptl_crystal_F_000 500
_exptl_crystal_size_max 0.172
_exptl_crystal_size_mid 0.060
_exptl_crystal_size_min 0.060
_refine_diff_density_max 0.705
_refine_diff_density_min -0.448
_refine_diff_density_rms 0.110
_refine_ls_extinction_coef 0.0168(7)
_refine_ls_extinction_expression Fc^*^=kFc[1+0.001xFc^2^\l^3^/sin(2\q)]^-1/4^
_refine_ls_extinction_method 'SHELXL-2017/1 (Sheldrick 2017)'
_refine_ls_goodness_of_fit_ref 1.138
_refine_ls_hydrogen_treatment undef
_refine_ls_matrix_type full
_refine_ls_number_parameters 107
_refine_ls_number_reflns 3799
_refine_ls_number_restraints 0
_refine_ls_restrained_S_all 1.138
_refine_ls_R_factor_all 0.0163
_refine_ls_R_factor_gt 0.0143
_refine_ls_shift/su_max 0.001
_refine_ls_shift/su_mean 0.000
_refine_ls_structure_factor_coef Fsqd
_refine_ls_weighting_details 'w=1/[\s^2^(Fo^2^)+(0.0189P)^2^+0.2186P] where P=(Fo^2^+2Fc^2^)/3'
_refine_ls_weighting_scheme calc
_refine_ls_wR_factor_gt 0.0379
_refine_ls_wR_factor_ref 0.0386
_reflns_Friedel_coverage 0.000
_reflns_number_gt 3578
_reflns_number_total 3799
_reflns_threshold_expression 'I > 2\s(I)'
_cod_data_source_file d2dt02344j2.cif
_cod_data_source_block Cd[B2(SO4)4]
_cod_original_cell_volume 567.20(9)
_cod_original_sg_symbol_H-M 'P 21/n'
_cod_database_code 7711223
_shelx_shelxl_version_number 2017/1
_shelx_space_group_comment
;
The symmetry employed for this shelxl refinement is uniquely defined
by the following loop, which should always be used as a source of
symmetry information in preference to the above space-group names.
They are only intended as comments.
;
_shelx_estimated_absorpt_t_min 0.648
_shelx_estimated_absorpt_t_max 0.852

loop_
_space_group_symop_operation_xyz
'x, y, z'
'-x+1/2, y+1/2, -z+1/2'
'-x, -y, -z'
'x-1/2, -y-1/2, z-1/2'

loop_
_atom_site_label
_atom_site_type_symbol
_atom_site_fract_x
_atom_site_fract_y
_atom_site_fract_z
_atom_site_U_iso_or_equiv
_atom_site_adp_type
_atom_site_occupancy
_atom_site_site_symmetry_order
_atom_site_calc_flag
_atom_site_refinement_flags_posn
_atom_site_refinement_flags_adp
_atom_site_refinement_flags_occupancy
_atom_site_disorder_assembly
_atom_site_disorder_group
Cd1 Cd 0.500000 0.000000 0.500000 0.00668(2) Uani 1 2 d S . P . .
B1 B 0.63702(10) 0.47128(10) 0.35826(9) 0.00709(10) Uani 1 1 d . . . . .
S1 S 0.79300(2) 0.17353(2) 0.34630(2) 0.00684(3) Uani 1 1 d . . . . .
S2 S 0.30992(2) 0.41840(2) 0.36000(2) 0.00549(3) Uani 1 1 d . . . . .
O111 O 0.65001(8) 0.30889(7) 0.29269(6) 0.01016(8) Uani 1 1 d . . . . .
O121 O 0.44574(8) 0.51036(7) 0.30875(7) 0.00812(8) Uani 1 1 d . . . . .
O122 O 0.27991(8) 0.53874(7) 0.47474(6) 0.00846(8) Uani 1 1 d . . . . .
O11 O 0.73089(9) 0.04749(9) 0.42653(8) 0.01499(10) Uani 1 1 d . . . . .
O12 O 0.96217(8) 0.24062(9) 0.42293(8) 0.01686(11) Uani 1 1 d . . . . .
O21 O 0.37887(8) 0.26187(7) 0.43064(6) 0.00958(8) Uani 1 1 d . . . . .
O22 O 0.14966(8) 0.41051(8) 0.23372(6) 0.01226(9) Uani 1 1 d . . . . .
O112 O 0.77440(8) 0.10614(8) 0.18978(6) 0.01113(9) Uani 1 1 d . . . . .

loop_
_atom_site_aniso_label
_atom_site_aniso_U_11
_atom_site_aniso_U_22
_atom_site_aniso_U_33
_atom_site_aniso_U_23
_atom_site_aniso_U_13
_atom_site_aniso_U_12
Cd1 0.00792(3) 0.00634(3) 0.00552(3) 0.00019(2) 0.00196(2) 0.00051(2)
B1 0.0091(3) 0.0065(2) 0.0073(2) 0.0001(2) 0.0049(2) 0.0000(2)
S1 0.00706(6) 0.00805(6) 0.00670(6) -0.00102(5) 0.00403(5) 0.00020(5)
S2 0.00668(6) 0.00528(6) 0.00450(5) 0.00059(4) 0.00192(4) 0.00019(4)
O111 0.01087(19) 0.0088(2) 0.0108(2) -0.00286(16) 0.00362(16) 0.00284(16)
O121 0.00891(19) 0.0078(2) 0.00946(19) 0.00267(14) 0.00543(16) 0.00096(14)
O122 0.0122(2) 0.00815(19) 0.00646(17) 0.00054(15) 0.00497(15) 0.00312(16)
O11 0.0171(2) 0.0153(3) 0.0175(3) 0.0064(2) 0.0122(2) 0.0022(2)
O12 0.0088(2) 0.0203(3) 0.0193(3) -0.0052(2) 0.00209(19) -0.0031(2)
O21 0.0131(2) 0.00515(18) 0.01098(19) 0.00241(15) 0.00473(16) 0.00170(16)
O22 0.0104(2) 0.0162(2) 0.00697(19) 0.00226(17) -0.00119(16) -0.00282(18)
O112 0.0146(2) 0.0127(2) 0.00728(18) -0.00155(16) 0.00520(17) 0.00550(18)

loop_
_atom_type_symbol
_atom_type_description
_atom_type_scat_dispersion_real
_atom_type_scat_dispersion_imag
_atom_type_scat_source
B B 0.0013 0.0007 'International Tables Vol C Tables 4.2.6.8 and 6.1.1.4'
Cd Cd -0.8075 1.2024 'International Tables Vol C Tables 4.2.6.8 and 6.1.1.4'
O O 0.0106 0.0060 'International Tables Vol C Tables 4.2.6.8 and 6.1.1.4'
S S 0.1246 0.1234 'International Tables Vol C Tables 4.2.6.8 and 6.1.1.4'

loop_
_geom_angle_atom_site_label_1
_geom_angle_atom_site_label_2
_geom_angle_atom_site_label_3
_geom_angle
_geom_angle_site_symmetry_1
_geom_angle_site_symmetry_3
_geom_angle_publ_flag
O11 Cd1 O11 180.0 . 3_656 ?
O11 Cd1 O22 91.34(3) . 4_666 ?
O11 Cd1 O22 88.66(3) 3_656 4_666 ?
O11 Cd1 O22 88.66(3) . 2_545 ?
O11 Cd1 O22 91.34(3) 3_656 2_545 ?
O22 Cd1 O22 180.0 4_666 2_545 ?
O11 Cd1 O21 85.58(2) . 3_656 ?
O11 Cd1 O21 94.42(2) 3_656 3_656 ?
O22 Cd1 O21 88.60(2) 4_666 3_656 ?
O22 Cd1 O21 91.40(2) 2_545 3_656 ?
O11 Cd1 O21 94.42(2) . . ?
O11 Cd1 O21 85.58(2) 3_656 . ?
O22 Cd1 O21 91.40(2) 4_666 . ?
O22 Cd1 O21 88.60(2) 2_545 . ?
O21 Cd1 O21 180.0 3_656 . ?
O112 B1 O111 114.45(6) 2_655 . ?
O112 B1 O121 108.53(6) 2_655 . ?
O111 B1 O121 105.75(6) . . ?
O112 B1 O122 106.16(6) 2_655 3_666 ?
O111 B1 O122 109.26(6) . 3_666 ?
O121 B1 O122 112.86(6) . 3_666 ?
O12 S1 O11 116.29(4) . . ?
O12 S1 O112 112.66(4) . . ?
O11 S1 O112 108.82(4) . . ?
O12 S1 O111 112.90(4) . . ?
O11 S1 O111 107.73(4) . . ?
O112 S1 O111 96.59(3) . . ?
O22 S2 O21 116.46(4) . . ?
O22 S2 O122 107.45(4) . . ?
O21 S2 O122 110.42(3) . . ?
O22 S2 O121 107.56(4) . . ?
O21 S2 O121 110.94(3) . . ?
O122 S2 O121 103.11(3) . . ?
B1 O111 S1 129.93(5) . . ?
B1 O121 S2 125.55(5) . . ?
B1 O122 S2 126.34(5) 3_666 . ?
S1 O11 Cd1 139.07(4) . . ?
S2 O21 Cd1 168.57(4) . . ?
S2 O22 Cd1 146.81(4) . 2 ?
B1 O112 S1 131.83(5) 2_645 . ?

loop_
_geom_bond_atom_site_label_1
_geom_bond_atom_site_label_2
_geom_bond_distance
_geom_bond_site_symmetry_2
_geom_bond_publ_flag
Cd1 O11 2.2277(6) . ?
Cd1 O11 2.2277(6) 3_656 ?
Cd1 O22 2.2324(6) 4_666 ?
Cd1 O22 2.2324(6) 2_545 ?
Cd1 O21 2.2998(6) 3_656 ?
Cd1 O21 2.2998(6) . ?
B1 O112 1.4445(10) 2_655 ?
B1 O111 1.4512(10) . ?
B1 O121 1.4836(10) . ?
B1 O122 1.4843(10) 3_666 ?
S1 O12 1.4119(7) . ?
S1 O11 1.4437(7) . ?
S1 O112 1.5253(6) . ?
S1 O111 1.5319(6) . ?
S2 O22 1.4269(6) . ?
S2 O21 1.4321(6) . ?
S2 O122 1.5227(6) . ?
S2 O121 1.5254(6) . ?
